data_4022691
loop_
_publ_author_name
'Lei Zhang'
'Helena C. Malinakova'

_publ_contact_author
; 
   Prof. Helena Malinakova 
   Department of Chemistry -- University of Kansas
   Malott Hall
   1251 Wescoe Hall Dr, Rm 2010 
   Lawrence, KS  66045-7582  USA 
;
_publ_contact_author_email hmalinakova@ku.edu
_publ_contact_author_fax 1(785)8645396
_publ_contact_author_phone 1(785)8644743
_publ_section_title
;
 Copper-Catalyzed Multicomponent Cascade Process for the Synthesis
 of Hexahydro-1H-isoindolones
;
_journal_name_full 'Journal of Organic Chemistry'
_journal_page_first 1484
_journal_page_last 1487
_journal_paper_doi 10.1021/jo0621773
_journal_volume 72
_journal_year 2007
_chemical_formula_sum 'C22 H22 Br N O'
_chemical_formula_weight 396.32
_chemical_name_systematic
; 
 ? 
;
_space_group_IT_number 2
_symmetry_cell_setting triclinic
_symmetry_space_group_name_Hall '-P 1'
_symmetry_space_group_name_H-M 'P -1'
_atom_sites_solution_hydrogens geom
_atom_sites_solution_primary direct
_atom_sites_solution_secondary difmap
_audit_creation_method SHELXL-97
_cell_angle_alpha 83.4900(10)
_cell_angle_beta 71.0780(10)
_cell_angle_gamma 60.6110(10)
_cell_formula_units_Z 2
_cell_length_a 9.9446(8)
_cell_length_b 9.9850(8)
_cell_length_c 11.1069(8)
_cell_measurement_reflns_used 5532
_cell_measurement_temperature 100(2)
_cell_measurement_theta_max 30.483
_cell_measurement_theta_min 2.453
_cell_volume 907.62(12)
_computing_cell_refinement 'Bruker SAINT'
_computing_data_collection 'Bruker SMART'
_computing_data_reduction 'Bruker SAINT'
_computing_molecular_graphics 'Bruker SHELXTL'
_computing_publication_material 'Bruker SHELXTL'
_computing_structure_refinement 'Bruker SHELXTL'
_computing_structure_solution 'Bruker SHELXTL'
_diffrn_ambient_temperature 100(2)
_diffrn_measured_fraction_theta_full 0.980
_diffrn_measured_fraction_theta_max 0.980
_diffrn_measurement_device_type 'Bruker SMART APEX CCD area detector'
_diffrn_measurement_method 'phi and omega scans'
_diffrn_radiation_monochromator graphite
_diffrn_radiation_source 'fine-focus sealed tube'
_diffrn_radiation_type MoK\a
_diffrn_radiation_wavelength 0.71073
_diffrn_reflns_av_R_equivalents 0.0383
_diffrn_reflns_av_sigmaI/netI 0.0493
_diffrn_reflns_limit_h_max 14
_diffrn_reflns_limit_h_min -14
_diffrn_reflns_limit_k_max 14
_diffrn_reflns_limit_k_min -14
_diffrn_reflns_limit_l_max 15
_diffrn_reflns_limit_l_min -15
_diffrn_reflns_number 11045
_diffrn_reflns_theta_full 30.54
_diffrn_reflns_theta_max 30.54
_diffrn_reflns_theta_min 2.45
_diffrn_standards_decay_% 0.00
_exptl_absorpt_coefficient_mu 2.274
_exptl_absorpt_correction_T_max 1.000
_exptl_absorpt_correction_T_min 0.718
_exptl_absorpt_correction_type empirical
_exptl_crystal_colour Colorless
_exptl_crystal_density_diffrn 1.450
_exptl_crystal_density_meas ?
_exptl_crystal_density_method 'not measured'
_exptl_crystal_description 'Irregular plate'
_exptl_crystal_F_000 408
_exptl_crystal_size_max 0.36
_exptl_crystal_size_mid 0.27
_exptl_crystal_size_min 0.15
_refine_diff_density_max 0.976
_refine_diff_density_min -0.818
_refine_diff_density_rms 0.089
_refine_ls_extinction_method none
_refine_ls_goodness_of_fit_ref 0.969
_refine_ls_hydrogen_treatment mixed
_refine_ls_matrix_type full
_refine_ls_number_parameters 314
_refine_ls_number_reflns 5450
_refine_ls_number_restraints 0
_refine_ls_restrained_S_all 0.969
_refine_ls_R_factor_all 0.0432
_refine_ls_R_factor_gt 0.0350
_refine_ls_shift/su_max 0.001
_refine_ls_shift/su_mean 0.000
_refine_ls_structure_factor_coef Fsqd
_refine_ls_weighting_details 'calc w=1/[\s^2^(Fo^2^)+(0.0477P)^2^+0.0000P] where P=(Fo^2^+2Fc^2^)/3'
_refine_ls_weighting_scheme calc
_refine_ls_wR_factor_gt 0.0819
_refine_ls_wR_factor_ref 0.0834
_reflns_number_gt 4463
_reflns_number_total 5450
_reflns_threshold_expression >2sigma(I)
_cod_data_source_file jo0621773si20061019_111822.cif
_cod_data_source_block k88b(11.1)
_cod_depositor_comments
;
The following automatic conversions were performed:
'_symmetry_cell_setting' value 'Triclinic' changed to 'triclinic'
according to '/home/saulius/struct/CIF-dictionaries/cif_core.dic'
dictionary named 'cif_core.dic' version 2.4.1 from 2010-06-29.

Automatic conversion script
Id: cif_fix_enum 1527 2010-12-29 10:47:43Z saulius 

The following automatic conversions were performed:

'_exptl_crystal_density_meas' value '/' was changed to '?' - the
value is perceived as not measured.

Automatic conversion script
Id: cif_fix_values 3008 2015-01-20 13:52:24Z robertas 
;
_cod_database_code 4022691

loop_
_symmetry_equiv_pos_as_xyz
'x, y, z'
'-x, -y, -z'

loop_
_atom_site_label
_atom_site_type_symbol
_atom_site_fract_x
_atom_site_fract_y
_atom_site_fract_z
_atom_site_U_iso_or_equiv
_atom_site_adp_type
_atom_site_occupancy
_atom_site_symmetry_multiplicity
_atom_site_calc_flag
Br Br 0.30451(2) 0.47456(2) 0.042298(17) 0.02375(7) Uani 1 1 d
O O 0.37100(16) -0.06725(15) 0.46352(12) 0.0224(3) Uani 1 1 d
N N 0.31209(16) 0.16480(16) 0.37082(14) 0.0162(3) Uani 1 1 d
C1 C 0.4073(2) 0.01038(19) 0.37940(16) 0.0171(3) Uani 1 1 d
C2 C 0.5541(2) -0.04421(19) 0.26046(16) 0.0172(3) Uani 1 1 d
C3 C 0.56240(19) 0.10508(19) 0.22731(16) 0.0160(3) Uani 1 1 d
H3 H 0.601(2) 0.124(2) 0.2925(19) 0.015(5) Uiso 1 1 d
C4 C 0.3836(2) 0.2285(2) 0.25762(16) 0.0159(3) Uani 1 1 d
H4 H 0.341(2) 0.232(2) 0.1956(19) 0.011(4) Uiso 1 1 d
C5 C 0.6846(2) 0.0880(2) 0.10024(18) 0.0211(4) Uani 1 1 d
H5 H 0.665(2) 0.179(2) 0.046(2) 0.021(5) Uiso 1 1 d
C6 C 0.8179(2) -0.0483(2) 0.0645(2) 0.0261(4) Uani 1 1 d
H6 H 0.889(3) -0.062(3) -0.005(2) 0.030(6) Uiso 1 1 d
C7 C 0.8499(2) -0.1899(2) 0.1401(2) 0.0302(4) Uani 1 1 d
H7A H 0.954(3) -0.229(3) 0.153(2) 0.037(6) Uiso 1 1 d
H7B H 0.867(3) -0.274(3) 0.085(2) 0.033(6) Uiso 1 1 d
C8 C 0.7189(2) -0.1665(2) 0.27006(19) 0.0241(4) Uani 1 1 d
H8A H 0.742(3) -0.133(2) 0.334(2) 0.027(6) Uiso 1 1 d
H8B H 0.719(3) -0.263(3) 0.292(2) 0.026(6) Uiso 1 1 d
C9 C 0.1391(2) 0.2468(2) 0.44081(17) 0.0189(3) Uani 1 1 d
H9A H 0.122(3) 0.191(3) 0.517(2) 0.029(6) Uiso 1 1 d
H9B H 0.110(2) 0.348(2) 0.4683(18) 0.010(4) Uiso 1 1 d
C10 C 0.03639(19) 0.2604(2) 0.36049(16) 0.0174(3) Uani 1 1 d
C11 C -0.0259(2) 0.3894(2) 0.29173(18) 0.0202(3) Uani 1 1 d
H11 H -0.007(2) 0.470(2) 0.2937(19) 0.019(5) Uiso 1 1 d
C12 C -0.1224(2) 0.4008(2) 0.22020(19) 0.0237(4) Uani 1 1 d
H12 H -0.154(3) 0.477(3) 0.168(2) 0.026(6) Uiso 1 1 d
C13 C -0.1594(2) 0.2840(2) 0.21873(18) 0.0233(4) Uani 1 1 d
H13 H -0.230(3) 0.292(3) 0.171(2) 0.026(6) Uiso 1 1 d
C14 C -0.0965(2) 0.1542(2) 0.28590(18) 0.0226(4) Uani 1 1 d
H14 H -0.122(2) 0.074(2) 0.2898(19) 0.016(5) Uiso 1 1 d
C15 C 0.0020(2) 0.1422(2) 0.35539(18) 0.0201(3) Uani 1 1 d
H15 H 0.041(2) 0.056(2) 0.4023(19) 0.016(5) Uiso 1 1 d
C16 C 0.35355(19) 0.38656(19) 0.28664(16) 0.0167(3) Uani 1 1 d
C17 C 0.3159(2) 0.5056(2) 0.20398(16) 0.0179(3) Uani 1 1 d
C18 C 0.2896(2) 0.6504(2) 0.23318(18) 0.0227(4) Uani 1 1 d
H18 H 0.268(3) 0.725(3) 0.170(2) 0.026(6) Uiso 1 1 d
C19 C 0.3012(2) 0.6772(2) 0.34796(19) 0.0235(4) Uani 1 1 d
H19 H 0.277(3) 0.777(3) 0.372(2) 0.033(6) Uiso 1 1 d
C20 C 0.3411(2) 0.5605(2) 0.43145(18) 0.0212(4) Uani 1 1 d
H20 H 0.348(2) 0.576(2) 0.507(2) 0.016(5) Uiso 1 1 d
C21 C 0.3677(2) 0.4169(2) 0.40082(17) 0.0191(3) Uani 1 1 d
H21 H 0.397(3) 0.338(3) 0.458(2) 0.024(5) Uiso 1 1 d
C22 C 0.5057(2) -0.0976(2) 0.16385(18) 0.0220(4) Uani 1 1 d
H22A H 0.505(3) -0.199(3) 0.193(2) 0.027(6) Uiso 1 1 d
H22B H 0.584(3) -0.117(3) 0.080(2) 0.027(6) Uiso 1 1 d
H22C H 0.408(3) -0.022(3) 0.153(2) 0.028(6) Uiso 1 1 d

loop_
_atom_site_aniso_label
_atom_site_aniso_U_11
_atom_site_aniso_U_22
_atom_site_aniso_U_33
_atom_site_aniso_U_23
_atom_site_aniso_U_13
_atom_site_aniso_U_12
Br 0.02995(11) 0.02445(10) 0.01877(10) 0.00392(7) -0.01018(7) -0.01352(8)
O 0.0280(7) 0.0218(6) 0.0200(6) 0.0024(5) -0.0055(5) -0.0154(5)
N 0.0141(6) 0.0183(7) 0.0183(7) 0.0019(5) -0.0047(5) -0.0096(6)
C1 0.0195(8) 0.0196(8) 0.0169(8) 0.0004(6) -0.0072(6) -0.0120(7)
C2 0.0185(8) 0.0167(8) 0.0170(8) 0.0000(6) -0.0053(6) -0.0088(6)
C3 0.0155(7) 0.0178(8) 0.0170(8) -0.0001(6) -0.0052(6) -0.0093(6)
C4 0.0162(7) 0.0187(8) 0.0157(8) 0.0006(6) -0.0045(6) -0.0106(6)
C5 0.0216(8) 0.0255(9) 0.0201(9) -0.0012(7) -0.0031(7) -0.0158(7)
C6 0.0208(9) 0.0328(11) 0.0228(10) -0.0071(8) 0.0022(8) -0.0152(8)
C7 0.0206(9) 0.0274(10) 0.0321(11) -0.0056(9) -0.0019(8) -0.0061(8)
C8 0.0219(9) 0.0197(9) 0.0262(10) -0.0018(7) -0.0086(7) -0.0054(7)
C9 0.0151(7) 0.0232(9) 0.0183(8) -0.0018(7) -0.0030(6) -0.0098(7)
C10 0.0133(7) 0.0223(8) 0.0166(8) -0.0013(6) -0.0018(6) -0.0098(6)
C11 0.0203(8) 0.0198(8) 0.0237(9) 0.0002(7) -0.0065(7) -0.0122(7)
C12 0.0252(9) 0.0227(9) 0.0259(10) 0.0047(8) -0.0114(8) -0.0122(8)
C13 0.0226(8) 0.0284(9) 0.0239(9) 0.0008(7) -0.0105(7) -0.0138(8)
C14 0.0238(9) 0.0247(9) 0.0244(9) 0.0003(7) -0.0059(7) -0.0161(8)
C15 0.0191(8) 0.0207(9) 0.0207(9) 0.0016(7) -0.0038(7) -0.0113(7)
C16 0.0139(7) 0.0178(8) 0.0187(8) -0.0006(6) -0.0028(6) -0.0091(6)
C17 0.0182(8) 0.0210(8) 0.0151(8) 0.0006(6) -0.0041(6) -0.0105(7)
C18 0.0241(9) 0.0200(9) 0.0223(9) 0.0020(7) -0.0025(7) -0.0124(7)
C19 0.0238(9) 0.0212(9) 0.0266(10) -0.0041(7) -0.0005(7) -0.0150(7)
C20 0.0194(8) 0.0257(9) 0.0194(9) -0.0048(7) -0.0020(7) -0.0128(7)
C21 0.0188(8) 0.0211(8) 0.0193(8) 0.0007(7) -0.0054(7) -0.0111(7)
C22 0.0273(9) 0.0238(9) 0.0197(9) -0.0008(7) -0.0058(7) -0.0163(8)

loop_
_atom_type_symbol
_atom_type_description
_atom_type_scat_dispersion_real
_atom_type_scat_dispersion_imag
_atom_type_scat_source
C C 0.0033 0.0016 'International Tables Vol C Tables 4.2.6.8 and 6.1.1.4'
H H 0.0000 0.0000 'International Tables Vol C Tables 4.2.6.8 and 6.1.1.4'
N N 0.0061 0.0033 'International Tables Vol C Tables 4.2.6.8 and 6.1.1.4'
O O 0.0106 0.0060 'International Tables Vol C Tables 4.2.6.8 and 6.1.1.4'
Br Br -0.2901 2.4595 'International Tables Vol C Tables 4.2.6.8 and 6.1.1.4'

loop_
_geom_angle_atom_site_label_1
_geom_angle_atom_site_label_2
_geom_angle_atom_site_label_3
_geom_angle
C1 N C9 122.61(14)
C1 N C4 113.55(14)
C9 N C4 121.11(14)
O C1 N 124.94(16)
O C1 C2 127.97(15)
N C1 C2 106.88(14)
C1 C2 C8 119.30(15)
C1 C2 C3 100.67(13)
C8 C2 C3 107.48(14)
C1 C2 C22 104.75(13)
C8 C2 C22 110.92(15)
C3 C2 C22 113.55(14)
C5 C3 C2 111.37(14)
C5 C3 C4 122.14(15)
C2 C3 C4 103.38(13)
C5 C3 H3 107.2(11)
C2 C3 H3 106.3(11)
C4 C3 H3 105.4(11)
N C4 C16 112.14(14)
N C4 C3 99.62(13)
C16 C4 C3 113.32(13)
N C4 H4 108.7(12)
C16 C4 H4 110.2(12)
C3 C4 H4 112.4(12)
C6 C5 C3 118.24(18)
C6 C5 H5 122.4(12)
C3 C5 H5 119.4(12)
C5 C6 C7 124.36(18)
C5 C6 H6 121.1(16)
C7 C6 H6 114.4(16)
C6 C7 C8 115.22(16)
C6 C7 H7A 108.3(14)
C8 C7 H7A 109.9(14)
C6 C7 H7B 108.4(14)
C8 C7 H7B 111.2(13)
H7A C7 H7B 103.0(18)
C2 C8 C7 109.22(16)
C2 C8 H8A 108.8(13)
C7 C8 H8A 109.6(13)
C2 C8 H8B 110.4(13)
C7 C8 H8B 109.3(13)
H8A C8 H8B 109.5(19)
N C9 C10 111.80(14)
N C9 H9A 106.8(13)
C10 C9 H9A 111.8(13)
N C9 H9B 109.4(11)
C10 C9 H9B 109.4(11)
H9A C9 H9B 107.4(17)
C11 C10 C15 118.87(16)
C11 C10 C9 121.36(16)
C15 C10 C9 119.77(16)
C10 C11 C12 120.42(17)
C10 C11 H11 121.2(13)
C12 C11 H11 118.3(13)
C13 C12 C11 120.10(18)
C13 C12 H12 117.1(14)
C11 C12 H12 122.5(14)
C14 C13 C12 119.85(17)
C14 C13 H13 119.5(13)
C12 C13 H13 120.6(13)
C13 C14 C15 119.87(17)
C13 C14 H14 122.4(12)
C15 C14 H14 117.6(12)
C14 C15 C10 120.84(17)
C14 C15 H15 119.2(12)
C10 C15 H15 119.9(12)
C17 C16 C21 117.08(16)
C17 C16 C4 123.46(15)
C21 C16 C4 119.44(15)
C16 C17 C18 122.15(16)
C16 C17 Br 120.80(13)
C18 C17 Br 117.02(13)
C19 C18 C17 119.17(17)
C19 C18 H18 124.3(13)
C17 C18 H18 116.5(13)
C18 C19 C20 120.14(17)
C18 C19 H19 120.4(15)
C20 C19 H19 119.4(15)
C19 C20 C21 120.01(18)
C19 C20 H20 121.2(13)
C21 C20 H20 118.8(13)
C20 C21 C16 121.42(17)
C20 C21 H21 119.3(13)
C16 C21 H21 119.3(13)
C2 C22 H22A 108.2(12)
C2 C22 H22B 110.6(13)
H22A C22 H22B 108.0(18)
C2 C22 H22C 112.1(14)
H22A C22 H22C 113.2(18)
H22B C22 H22C 104.7(19)

loop_
_geom_bond_atom_site_label_1
_geom_bond_atom_site_label_2
_geom_bond_distance
Br C17 1.9042(17)
O C1 1.223(2)
N C1 1.370(2)
N C9 1.459(2)
N C4 1.475(2)
C1 C2 1.518(2)
C2 C8 1.519(2)
C2 C3 1.530(2)
C2 C22 1.544(2)
C3 C5 1.496(2)
C3 C4 1.532(2)
C3 H3 1.00(2)
C4 C16 1.508(2)
C4 H4 0.91(2)
C5 C6 1.333(3)
C5 H5 1.00(2)
C6 C7 1.507(3)
C6 H6 0.83(3)
C7 C8 1.547(3)
C7 H7A 0.96(2)
C7 H7B 1.00(2)
C8 H8A 0.95(2)
C8 H8B 0.97(2)
C9 C10 1.512(2)
C9 H9A 0.98(2)
C9 H9B 0.958(19)
C10 C11 1.388(2)
C10 C15 1.393(2)
C11 C12 1.391(2)
C11 H11 0.91(2)
C12 C13 1.388(3)
C12 H12 0.90(2)
C13 C14 1.384(3)
C13 H13 0.97(2)
C14 C15 1.386(3)
C14 H14 0.94(2)
C15 H15 0.93(2)
C16 C17 1.391(2)
C16 C21 1.401(2)
C17 C18 1.395(3)
C18 C19 1.383(3)
C18 H18 0.96(2)
C19 C20 1.384(3)
C19 H19 0.96(2)
C20 C21 1.386(3)
C20 H20 0.90(2)
C21 H21 0.94(2)
C22 H22A 1.03(2)
C22 H22B 0.97(2)
C22 H22C 0.92(2)

loop_
_geom_torsion_atom_site_label_1
_geom_torsion_atom_site_label_2
_geom_torsion_atom_site_label_3
_geom_torsion_atom_site_label_4
_geom_torsion
C9 N C1 O -16.9(3)
C4 N C1 O -178.32(15)
C9 N C1 C2 158.13(14)
C4 N C1 C2 -3.33(18)
O C1 C2 C8 -41.8(3)
N C1 C2 C8 143.36(16)
O C1 C2 C3 -158.99(17)
N C1 C2 C3 26.22(16)
O C1 C2 C22 83.0(2)
N C1 C2 C22 -91.81(16)
C1 C2 C3 C5 -171.50(14)
C8 C2 C3 C5 62.95(18)
C22 C2 C3 C5 -60.12(19)
C1 C2 C3 C4 -38.64(15)
C8 C2 C3 C4 -164.19(14)
C22 C2 C3 C4 72.75(17)
C1 N C4 C16 -141.12(14)
C9 N C4 C16 57.11(19)
C1 N C4 C3 -20.96(17)
C9 N C4 C3 177.27(14)
C5 C3 C4 N 162.51(15)
C2 C3 C4 N 36.23(15)
C5 C3 C4 C16 -78.2(2)
C2 C3 C4 C16 155.52(14)
C2 C3 C5 C6 -33.9(2)
C4 C3 C5 C6 -156.55(17)
C3 C5 C6 C7 3.8(3)
C5 C6 C7 C8 -3.0(3)
C1 C2 C8 C7 -174.36(16)
C3 C2 C8 C7 -60.8(2)
C22 C2 C8 C7 63.8(2)
C6 C7 C8 C2 32.2(2)
C1 N C9 C10 -95.66(19)
C4 N C9 C10 64.4(2)
N C9 C10 C11 -94.0(2)
N C9 C10 C15 86.45(19)
C15 C10 C11 C12 0.7(3)
C9 C10 C11 C12 -178.88(17)
C10 C11 C12 C13 1.0(3)
C11 C12 C13 C14 -1.7(3)
C12 C13 C14 C15 0.6(3)
C13 C14 C15 C10 1.1(3)
C11 C10 C15 C14 -1.8(3)
C9 C10 C15 C14 177.79(16)
N C4 C16 C17 -140.40(16)
C3 C4 C16 C17 107.77(18)
N C4 C16 C21 41.3(2)
C3 C4 C16 C21 -70.5(2)
C21 C16 C17 C18 -1.3(2)
C4 C16 C17 C18 -179.65(16)
C21 C16 C17 Br 176.78(12)
C4 C16 C17 Br -1.5(2)
C16 C17 C18 C19 0.0(3)
Br C17 C18 C19 -178.15(13)
C17 C18 C19 C20 1.1(3)
C18 C19 C20 C21 -0.8(3)
C19 C20 C21 C16 -0.6(3)
C17 C16 C21 C20 1.6(2)
C4 C16 C21 C20 179.99(15)
